data_7203827
loop_
_publ_author_name
'P\"aiv\"asaari, Jani'
'Dezelah, IV, Charles L.'
'Back, Dwayne'
'El-Kaderi, Hani M.'
'Heeg, Mary Jane'
'Putkonen, Matti'
'Niinist\"o, Lauri'
'Winter, Charles H.'

_publ_section_title
;
 Synthesis, structure and properties of volatile lanthanide complexes
 containing amidinate ligands: application for Er2O3 thin film growth
 by atomic layer deposition
;
_journal_issue 39
_journal_name_full 'Journal of Materials Chemistry'
_journal_page_first 4224
_journal_paper_doi 10.1039/b507351k
_journal_volume 15
_journal_year 2005
_chemical_formula_sum 'C30 H63 La N6'
_chemical_formula_weight 646.77
_chemical_name_systematic
;
?
;
_space_group_IT_number 15
_symmetry_cell_setting monoclinic
_symmetry_space_group_name_Hall '-C 2yc'
_symmetry_space_group_name_H-M 'C 1 2/c 1'
_atom_sites_solution_hydrogens geom
_atom_sites_solution_primary direct
_atom_sites_solution_secondary difmap
_audit_creation_method SHELXL-97
_cell_angle_alpha 90.00
_cell_angle_beta 116.0650(10)
_cell_angle_gamma 90.00
_cell_formula_units_Z 4
_cell_length_a 16.9730(6)
_cell_length_b 11.8555(4)
_cell_length_c 19.0849(7)
_cell_measurement_reflns_used 7720
_cell_measurement_temperature 100(2)
_cell_measurement_theta_max 31.6
_cell_measurement_theta_min 2.65
_cell_volume 3449.8(2)
_computing_cell_refinement 'Bruker APEX2'
_computing_data_collection 'Bruker APEX2'
_computing_data_reduction 'Bruker APEX2'
_computing_molecular_graphics SHELXTL-Plus
_computing_publication_material SHELXL-97
_computing_structure_refinement 'SHELXL-97 (Sheldrick, 1997)'
_computing_structure_solution 'SHELXS-97 (Sheldrick, 1997)'
_diffrn_ambient_temperature 100(2)
_diffrn_measured_fraction_theta_full 0.982
_diffrn_measured_fraction_theta_max 0.809
_diffrn_measurement_device_type 'Bruker APEX2 kappa'
_diffrn_measurement_method 'Bruker APEX2'
_diffrn_radiation_monochromator graphite
_diffrn_radiation_source 'fine-focus sealed tube'
_diffrn_radiation_type MoK\a
_diffrn_radiation_wavelength 0.71073
_diffrn_reflns_av_R_equivalents 0.0277
_diffrn_reflns_av_sigmaI/netI 0.0268
_diffrn_reflns_limit_h_max 23
_diffrn_reflns_limit_h_min -23
_diffrn_reflns_limit_k_max 16
_diffrn_reflns_limit_k_min 0
_diffrn_reflns_limit_l_max 27
_diffrn_reflns_limit_l_min -15
_diffrn_reflns_number 34170
_diffrn_reflns_theta_full 28.30
_diffrn_reflns_theta_max 32.83
_diffrn_reflns_theta_min 2.18
_exptl_absorpt_coefficient_mu 1.264
_exptl_absorpt_correction_T_max 0.7346
_exptl_absorpt_correction_T_min 0.6878
_exptl_absorpt_correction_type multi-scan
_exptl_crystal_colour colorless
_exptl_crystal_density_diffrn 1.245
_exptl_crystal_density_method 'not measured'
_exptl_crystal_description irregular
_exptl_crystal_F_000 1368
_exptl_crystal_size_max 0.32
_exptl_crystal_size_mid 0.30
_exptl_crystal_size_min 0.26
_refine_diff_density_max 2.117
_refine_diff_density_min -1.816
_refine_diff_density_rms 0.129
_refine_ls_extinction_method none
_refine_ls_goodness_of_fit_ref 1.342
_refine_ls_hydrogen_treatment mixed
_refine_ls_matrix_type full
_refine_ls_number_parameters 180
_refine_ls_number_reflns 5190
_refine_ls_number_restraints 0
_refine_ls_restrained_S_all 1.342
_refine_ls_R_factor_all 0.0469
_refine_ls_R_factor_gt 0.0434
_refine_ls_shift/su_max 0.004
_refine_ls_shift/su_mean 0.000
_refine_ls_structure_factor_coef Fsqd
_refine_ls_weighting_details 'calc w=1/[\s^2^(Fo^2^)+(0.0181P)^2^+29.4086P] where P=(Fo^2^+2Fc^2^)/3'
_refine_ls_weighting_scheme calc
_refine_ls_wR_factor_gt 0.1189
_refine_ls_wR_factor_ref 0.1201
_reflns_number_gt 4884
_reflns_number_total 5190
_reflns_threshold_expression >2sigma(I)
_cod_data_source_file b507351k.txt
_cod_data_source_block xala
_cod_depositor_comments
;
The following automatic conversions were performed:
'_exptl_absorpt_correction_type' value 'Multi-scan' changed to
'multi-scan' according to
'/home/saulius/struct/CIF-dictionaries/cif_core.dic' dictionary named
'cif_core.dic' version 2.4.1 from 2010-06-29.

Automatic conversion script
Id: cif_fix_enum 1527 2010-12-29 10:47:43Z saulius 
;
_cod_original_sg_symbol_H-M C2/c
_cod_database_code 7203827

loop_
_symmetry_equiv_pos_as_xyz
'x, y, z'
'x, -y, z+1/2'
'x+1/2, y+1/2, z'
'x+1/2, -y+1/2, z+1/2'
'-x, -y, -z'
'-x, y, -z-1/2'
'-x+1/2, -y+1/2, -z'
'-x+1/2, y+1/2, -z-1/2'

loop_
_atom_site_label
_atom_site_type_symbol
_atom_site_fract_x
_atom_site_fract_y
_atom_site_fract_z
_atom_site_U_iso_or_equiv
_atom_site_adp_type
_atom_site_occupancy
_atom_site_symmetry_multiplicity
_atom_site_calc_flag
_atom_site_refinement_flags
_atom_site_disorder_assembly
_atom_site_disorder_group
La1 La 0.5000 0.66580(3) 0.7500 0.01750(8) Uani 1 2 d S . .
N1 N 0.6200(2) 0.7207(3) 0.7119(2) 0.0271(7) Uani 1 1 d . . .
N2 N 0.4915(3) 0.8095(3) 0.6473(2) 0.0297(7) Uani 1 1 d . . .
C1 C 0.5723(3) 0.7927(3) 0.6545(2) 0.0264(8) Uani 1 1 d . . .
C2 C 0.7085(3) 0.6774(4) 0.7321(2) 0.0262(8) Uani 1 1 d . . .
C3 C 0.7160(3) 0.6199(5) 0.6623(3) 0.0384(10) Uani 1 1 d . . .
H3A H 0.6692 0.5638 0.6390 0.046 Uiso 1 1 calc R . .
H3B H 0.7731 0.5826 0.6807 0.046 Uiso 1 1 calc R . .
H3C H 0.7104 0.6769 0.6233 0.046 Uiso 1 1 calc R . .
C4 C 0.7227(3) 0.5868(4) 0.7921(3) 0.0375(10) Uani 1 1 d . . .
H4A H 0.7186 0.6201 0.8374 0.045 Uiso 1 1 calc R . .
H4B H 0.7810 0.5533 0.8086 0.045 Uiso 1 1 calc R . .
H4C H 0.6778 0.5282 0.7694 0.045 Uiso 1 1 calc R . .
C5 C 0.7792(3) 0.7669(5) 0.7686(3) 0.0436(12) Uani 1 1 d . . .
H5A H 0.7744 0.8224 0.7289 0.052 Uiso 1 1 calc R . .
H5B H 0.8372 0.7311 0.7895 0.052 Uiso 1 1 calc R . .
H5C H 0.7717 0.8046 0.8109 0.052 Uiso 1 1 calc R . .
C6 C 0.6075(3) 0.8483(4) 0.6020(3) 0.0352(10) Uani 1 1 d . . .
H6A H 0.5921 0.8021 0.5552 0.042 Uiso 1 1 calc R . .
H6B H 0.6714 0.8551 0.6302 0.042 Uiso 1 1 calc R . .
H6C H 0.5815 0.9235 0.5867 0.042 Uiso 1 1 calc R . .
C7 C 0.4253(3) 0.8893(4) 0.5953(3) 0.0313(9) Uani 1 1 d . . .
C8 C 0.3994(4) 0.8714(5) 0.5087(3) 0.0440(12) Uani 1 1 d . . .
H8A H 0.4467 0.8980 0.4967 0.053 Uiso 1 1 calc R . .
H8B H 0.3456 0.9138 0.4776 0.053 Uiso 1 1 calc R . .
H8C H 0.3891 0.7909 0.4963 0.053 Uiso 1 1 calc R . .
C9 C 0.3444(4) 0.8690(5) 0.6080(3) 0.0452(13) Uani 1 1 d . . .
H9A H 0.3223 0.7926 0.5909 0.054 Uiso 1 1 calc R . .
H9B H 0.2990 0.9240 0.5779 0.054 Uiso 1 1 calc R . .
H9C H 0.3595 0.8772 0.6636 0.054 Uiso 1 1 calc R . .
C10 C 0.4533(4) 1.0138(4) 0.6189(3) 0.0500(14) Uani 1 1 d . . .
H10A H 0.4704 1.0234 0.6747 0.060 Uiso 1 1 calc R . .
H10B H 0.4041 1.0640 0.5889 0.060 Uiso 1 1 calc R . .
H10C H 0.5032 1.0323 0.6080 0.060 Uiso 1 1 calc R . .
N3 N 0.4643(2) 0.4736(3) 0.68522(18) 0.0220(6) Uani 1 1 d . . .
C11 C 0.5000 0.4118(4) 0.7500 0.0185(9) Uani 1 2 d S . .
C12 C 0.4253(3) 0.4323(3) 0.6040(2) 0.0217(7) Uani 1 1 d . . .
C13 C 0.4007(3) 0.5401(4) 0.5547(2) 0.0326(9) Uani 1 1 d . . .
H13A H 0.3576 0.5829 0.5651 0.039 Uiso 1 1 calc R . .
H13B H 0.3755 0.5202 0.4993 0.039 Uiso 1 1 calc R . .
H13C H 0.4533 0.5863 0.5682 0.039 Uiso 1 1 calc R . .
C14 C 0.3414(3) 0.3643(4) 0.5815(3) 0.0332(9) Uani 1 1 d . . .
H14A H 0.3545 0.2960 0.6136 0.040 Uiso 1 1 calc R . .
H14B H 0.3173 0.3433 0.5264 0.040 Uiso 1 1 calc R . .
H14C H 0.2984 0.4100 0.5903 0.040 Uiso 1 1 calc R . .
C15 C 0.4913(3) 0.3674(4) 0.5840(3) 0.0358(10) Uani 1 1 d . . .
H15A H 0.5474 0.4078 0.6052 0.043 Uiso 1 1 calc R . .
H15B H 0.4685 0.3613 0.5272 0.043 Uiso 1 1 calc R . .
H15C H 0.5001 0.2917 0.6069 0.043 Uiso 1 1 calc R . .
C16 C 0.5000 0.2857(5) 0.7500 0.0243(11) Uani 1 2 d S . .
H16A H 0.5509 0.2581 0.7961 0.029 Uiso 0.50 1 calc PR . .
H16B H 0.5029 0.2581 0.7028 0.029 Uiso 0.50 1 calc PR . .
H16C H 0.4461 0.2581 0.7511 0.029 Uiso 0.50 1 calc PR . .

loop_
_atom_site_aniso_label
_atom_site_aniso_U_11
_atom_site_aniso_U_22
_atom_site_aniso_U_33
_atom_site_aniso_U_23
_atom_site_aniso_U_13
_atom_site_aniso_U_12
La1 0.02250(15) 0.01440(14) 0.01723(13) 0.000 0.01023(10) 0.000
N1 0.0294(18) 0.0266(18) 0.0272(16) 0.0022(13) 0.0143(14) 0.0000(14)
N2 0.0360(19) 0.0247(18) 0.0294(17) 0.0074(13) 0.0152(15) 0.0041(14)
C1 0.036(2) 0.0202(18) 0.0236(17) -0.0029(14) 0.0141(16) -0.0061(16)
C2 0.0234(18) 0.0239(19) 0.0334(19) -0.0051(15) 0.0144(15) -0.0044(15)
C3 0.041(3) 0.040(3) 0.038(2) -0.005(2) 0.021(2) 0.001(2)
C4 0.033(2) 0.042(3) 0.037(2) 0.0070(19) 0.0144(19) 0.007(2)
C5 0.032(2) 0.043(3) 0.054(3) -0.008(2) 0.016(2) -0.009(2)
C6 0.043(2) 0.034(2) 0.032(2) 0.0007(17) 0.0194(19) -0.007(2)
C7 0.045(3) 0.021(2) 0.0263(19) 0.0093(15) 0.0150(18) 0.0127(18)
C8 0.059(3) 0.037(3) 0.030(2) 0.0109(19) 0.015(2) 0.008(2)
C9 0.042(3) 0.050(3) 0.045(3) 0.019(2) 0.021(2) 0.018(2)
C10 0.081(4) 0.024(2) 0.042(3) 0.006(2) 0.024(3) 0.012(3)
N3 0.0314(17) 0.0156(15) 0.0178(14) -0.0017(10) 0.0097(12) -0.0008(12)
C11 0.021(2) 0.012(2) 0.025(2) 0.000 0.0121(19) 0.000
C12 0.0248(18) 0.0218(18) 0.0184(16) -0.0043(12) 0.0096(14) -0.0006(14)
C13 0.050(3) 0.027(2) 0.0201(17) -0.0016(14) 0.0142(17) -0.0006(19)
C14 0.035(2) 0.037(2) 0.028(2) -0.0094(17) 0.0136(17) -0.0119(19)
C15 0.036(2) 0.039(3) 0.036(2) -0.0118(19) 0.0187(19) 0.0017(19)
C16 0.028(3) 0.022(3) 0.028(3) 0.000 0.016(2) 0.000

loop_
_atom_type_symbol
_atom_type_description
_atom_type_scat_dispersion_real
_atom_type_scat_dispersion_imag
_atom_type_scat_source
C C 0.0033 0.0016 'International Tables Vol C Tables 4.2.6.8 and 6.1.1.4'
H H 0.0000 0.0000 'International Tables Vol C Tables 4.2.6.8 and 6.1.1.4'
N N 0.0061 0.0033 'International Tables Vol C Tables 4.2.6.8 and 6.1.1.4'
La La -0.2871 2.4523 'International Tables Vol C Tables 4.2.6.8 and 6.1.1.4'

loop_
_geom_angle_atom_site_label_1
_geom_angle_atom_site_label_2
_geom_angle_atom_site_label_3
_geom_angle
_geom_angle_site_symmetry_1
_geom_angle_site_symmetry_3
_geom_angle_publ_flag
N1 La1 N1 150.17(17) . 6_657 ?
N1 La1 N3 98.14(11) . . ?
N1 La1 N3 108.73(11) 6_657 . ?
N1 La1 N3 108.73(11) . 6_657 ?
N1 La1 N3 98.14(11) 6_657 6_657 ?
N3 La1 N3 52.03(14) . 6_657 ?
N1 La1 N2 105.53(12) . 6_657 ?
N1 La1 N2 52.32(12) 6_657 6_657 ?
N3 La1 N2 153.48(11) . 6_657 ?
N3 La1 N2 107.73(11) 6_657 6_657 ?
N1 La1 N2 52.32(12) . . ?
N1 La1 N2 105.53(12) 6_657 . ?
N3 La1 N2 107.73(11) . . ?
N3 La1 N2 153.48(11) 6_657 . ?
N2 La1 N2 96.29(17) 6_657 . ?
N1 La1 C1 129.74(12) . 6_657 ?
N1 La1 C1 26.27(12) 6_657 6_657 ?
N3 La1 C1 132.12(11) . 6_657 ?
N3 La1 C1 103.18(11) 6_657 6_657 ?
N2 La1 C1 26.10(12) 6_657 6_657 ?
N2 La1 C1 103.34(11) . 6_657 ?
N1 La1 C1 26.27(12) . . ?
N1 La1 C1 129.74(12) 6_657 . ?
N3 La1 C1 103.18(11) . . ?
N3 La1 C1 132.12(11) 6_657 . ?
N2 La1 C1 103.34(12) 6_657 . ?
N2 La1 C1 26.10(12) . . ?
C1 La1 C1 120.00(16) 6_657 . ?
N1 La1 C11 104.92(8) . . ?
N1 La1 C11 104.92(8) 6_657 . ?
N3 La1 C11 26.02(7) . . ?
N3 La1 C11 26.02(7) 6_657 . ?
N2 La1 C11 131.86(9) 6_657 . ?
N2 La1 C11 131.86(9) . . ?
C1 La1 C11 120.00(8) 6_657 . ?
C1 La1 C11 120.00(8) . . ?
C1 N1 C2 128.0(4) . . ?
C1 N1 La1 97.2(3) . . ?
C2 N1 La1 133.9(3) . . ?
C1 N2 C7 127.7(4) . . ?
C1 N2 La1 96.5(2) . . ?
C7 N2 La1 135.8(3) . . ?
N2 C1 N1 113.8(4) . . ?
N2 C1 C6 123.4(4) . . ?
N1 C1 C6 122.8(4) . . ?
N2 C1 La1 57.4(2) . . ?
N1 C1 La1 56.5(2) . . ?
C6 C1 La1 175.3(3) . . ?
N1 C2 C4 104.6(3) . . ?
N1 C2 C5 112.7(4) . . ?
C4 C2 C5 108.5(4) . . ?
N1 C2 C3 112.9(4) . . ?
C4 C2 C3 107.0(4) . . ?
C5 C2 C3 110.7(4) . . ?
N2 C7 C9 105.4(4) . . ?
N2 C7 C8 114.4(4) . . ?
C9 C7 C8 107.5(4) . . ?
N2 C7 C10 111.7(4) . . ?
C9 C7 C10 106.7(4) . . ?
C8 C7 C10 110.6(4) . . ?
C11 N3 C12 127.2(3) . . ?
C11 N3 La1 97.3(2) . . ?
C12 N3 La1 135.3(2) . . ?
N3 C11 N3 113.3(4) 6_657 . ?
N3 C11 C16 123.3(2) 6_657 . ?
N3 C11 C16 123.3(2) . . ?
N3 C11 La1 56.7(2) 6_657 . ?
N3 C11 La1 56.7(2) . . ?
C16 C11 La1 180.000(1) . . ?
N3 C12 C14 113.7(3) . . ?
N3 C12 C13 104.1(3) . . ?
C14 C12 C13 107.4(4) . . ?
N3 C12 C15 112.8(3) . . ?
C14 C12 C15 111.0(4) . . ?
C13 C12 C15 107.3(4) . . ?

loop_
_geom_bond_atom_site_label_1
_geom_bond_atom_site_label_2
_geom_bond_distance
_geom_bond_site_symmetry_2
_geom_bond_publ_flag
La1 N1 2.530(4) . ?
La1 N1 2.530(4) 6_657 ?
La1 N3 2.536(3) . ?
La1 N3 2.536(3) 6_657 ?
La1 N2 2.553(3) 6_657 ?
La1 N2 2.553(3) . ?
La1 C1 3.009(4) 6_657 ?
La1 C1 3.009(4) . ?
La1 C11 3.011(5) . ?
N1 C1 1.343(5) . ?
N1 C2 1.470(5) . ?
N2 C1 1.332(6) . ?
N2 C7 1.471(5) . ?
C1 C6 1.523(6) . ?
C2 C4 1.510(6) . ?
C2 C5 1.523(6) . ?
C2 C3 1.550(6) . ?
C7 C9 1.516(7) . ?
C7 C8 1.525(6) . ?
C7 C10 1.555(7) . ?
N3 C11 1.332(4) . ?
N3 C12 1.476(5) . ?
C11 N3 1.332(4) 6_657 ?
C11 C16 1.496(7) . ?
C12 C14 1.526(6) . ?
C12 C13 1.532(6) . ?
C12 C15 1.538(6) . ?
